data_4036167
loop_
_publ_author_name
'Chernykh, Anton V.'
'Radchenko, Dmytro S.'
'Grygorenko, Oleksandr O.'
'Daniliuc, Constantin G.'
'Volochnyuk, Dmitriy M.'
'Komarov, Igor V.'

_publ_section_title
;
 Synthesis and structural analysis of angular monoprotected diamines based
 on spiro[3.3]heptane scaffold.
;
_journal_issue 8
_journal_name_full 'The Journal of organic chemistry'
_journal_page_first 3974
_journal_page_last 3981
_journal_paper_doi 10.1021/acs.joc.5b00323
_journal_volume 80
_journal_year 2015
_chemical_absolute_configuration ad
_chemical_formula_sum 'C12 H21 N O3 S'
_chemical_formula_weight 259.36
_space_group_IT_number 4
_space_group_name_Hall 'P 2yb'
_space_group_name_H-M_alt 'P 1 21 1'
_symmetry_cell_setting monoclinic
_symmetry_space_group_name_H-M 'P 1 21 1'
_atom_sites_solution_hydrogens geom
_atom_sites_solution_primary direct
_atom_sites_solution_secondary difmap
_audit_creation_method SHELXL-97
_cell_angle_alpha 90.00
_cell_angle_beta 93.313(5)
_cell_angle_gamma 90.00
_cell_formula_units_Z 2
_cell_length_a 6.4701(9)
_cell_length_b 8.3119(10)
_cell_length_c 13.054(2)
_cell_measurement_reflns_used 1202
_cell_measurement_temperature 223(2)
_cell_measurement_theta_max 68.25
_cell_measurement_theta_min 0.88
_cell_volume 700.86(17)
_computing_cell_refinement 'Collect (Nonius B.V., 1998)'
_computing_data_collection 'Collect (Nonius B.V., 1998)'
_computing_data_reduction 'Denzo-SMN (Otwinowski & Minor, 1997)'
_computing_molecular_graphics 'XP (BrukerAXS, 2000)'
_computing_publication_material 'SHELXL-97 (Sheldrick, 1997)'
_computing_structure_refinement 'SHELXL-97 (Sheldrick, 1997)'
_computing_structure_solution 'SHELXS-97 (Sheldrick, 1990)'
_diffrn_ambient_temperature 223(2)
_diffrn_measured_fraction_theta_full 0.956
_diffrn_measured_fraction_theta_max 0.956
_diffrn_measurement_device_type 'Nonius KappaCCD APEXII'
_diffrn_measurement_method '\w and \f scans'
_diffrn_radiation_monochromator graphite
_diffrn_radiation_source 'fine-focus sealed tube'
_diffrn_radiation_type CuK\a
_diffrn_radiation_wavelength 1.54178
_diffrn_reflns_av_R_equivalents 0.064
_diffrn_reflns_av_sigmaI/netI 0.0405
_diffrn_reflns_limit_h_max 7
_diffrn_reflns_limit_h_min -7
_diffrn_reflns_limit_k_max 9
_diffrn_reflns_limit_k_min -9
_diffrn_reflns_limit_l_max 15
_diffrn_reflns_limit_l_min -15
_diffrn_reflns_number 4294
_diffrn_reflns_theta_full 67.08
_diffrn_reflns_theta_max 67.08
_diffrn_reflns_theta_min 3.39
_exptl_absorpt_coefficient_mu 2.040
_exptl_absorpt_correction_T_max 0.9603
_exptl_absorpt_correction_T_min 0.5354
_exptl_absorpt_correction_type multi-scan
_exptl_absorpt_process_details 'Denzo (Otwinowski, Borek, Majewski & Minor, 2003)'
_exptl_crystal_colour colourless
_exptl_crystal_density_diffrn 1.229
_exptl_crystal_density_method 'not measured'
_exptl_crystal_description plate
_exptl_crystal_F_000 280
_exptl_crystal_size_max 0.35
_exptl_crystal_size_mid 0.15
_exptl_crystal_size_min 0.02
_refine_diff_density_max 0.274
_refine_diff_density_min -0.314
_refine_diff_density_rms 0.061
_refine_ls_abs_structure_details 'Flack H D (1983), Acta Cryst. A39, 876-881'
_refine_ls_abs_structure_Flack 0.01(4)
_refine_ls_extinction_method none
_refine_ls_goodness_of_fit_ref 1.058
_refine_ls_hydrogen_treatment mixed
_refine_ls_matrix_type full
_refine_ls_number_parameters 164
_refine_ls_number_reflns 1861
_refine_ls_number_restraints 20
_refine_ls_restrained_S_all 1.067
_refine_ls_R_factor_all 0.0727
_refine_ls_R_factor_gt 0.0674
_refine_ls_shift/su_max 0.000
_refine_ls_shift/su_mean 0.000
_refine_ls_structure_factor_coef Fsqd
_refine_ls_weighting_details 'calc w=1/[\s^2^(Fo^2^)+(0.1230P)^2^+0.3589P] where P=(Fo^2^+2Fc^2^)/3'
_refine_ls_weighting_scheme calc
_refine_ls_wR_factor_gt 0.1796
_refine_ls_wR_factor_ref 0.1886
_reflns_number_gt 1700
_reflns_number_total 1861
_reflns_threshold_expression >2sigma(I)
_cod_data_source_file jo5b00323_si_002.cif
_cod_data_source_block haf7360
_cod_original_sg_symbol_H-M P21
_cod_database_code 4036167

loop_
_symmetry_equiv_pos_as_xyz
'x, y, z'
'-x, y+1/2, -z'

loop_
_atom_site_label
_atom_site_type_symbol
_atom_site_fract_x
_atom_site_fract_y
_atom_site_fract_z
_atom_site_U_iso_or_equiv
_atom_site_adp_type
_atom_site_occupancy
_atom_site_symmetry_multiplicity
_atom_site_calc_flag
_atom_site_refinement_flags
S1 S 0.77999(17) 0.37005(16) 0.33503(9) 0.0564(4) Uani 1 1 d .
O1 O 0.9345(7) 0.3285(6) 0.2593(4) 0.0834(14) Uani 1 1 d .
O2 O 0.6878(6) 0.6928(6) -0.1319(3) 0.0706(11) Uani 1 1 d .
O3 O 1.0244(5) 0.6674(6) -0.0881(4) 0.0756(12) Uani 1 1 d .
H02 H 1.045(11) 0.702(10) -0.161(6) 0.091 Uiso 1 1 d .
N1 N 0.5540(7) 0.4135(5) 0.2807(4) 0.0607(12) Uani 1 1 d D
H01 H 0.500(7) 0.348(6) 0.235(3) 0.062(16) Uiso 1 1 d D
C1 C 0.5182(8) 0.5793(7) 0.2500(4) 0.0566(12) Uani 1 1 d .
H1 H 0.5864 0.6510 0.3022 0.068 Uiso 1 1 calc R
C2 C 0.2885(8) 0.6298(8) 0.2326(5) 0.0651(14) Uani 1 1 d .
H2A H 0.1966 0.5426 0.2081 0.078 Uiso 1 1 calc R
H2B H 0.2328 0.6854 0.2913 0.078 Uiso 1 1 calc R
C3 C 0.3553(8) 0.7440(8) 0.1469(5) 0.0648(14) Uani 1 1 d .
H3A H 0.2657 0.7389 0.0838 0.078 Uiso 1 1 calc R
H3B H 0.3772 0.8555 0.1694 0.078 Uiso 1 1 calc R
C4 C 0.5551(7) 0.6464(7) 0.1424(4) 0.0554(12) Uani 1 1 d .
C5 C 0.5716(9) 0.5260(7) 0.0522(4) 0.0624(14) Uani 1 1 d .
H5A H 0.5668 0.4130 0.0733 0.075 Uiso 1 1 calc R
H5B H 0.4719 0.5468 -0.0057 0.075 Uiso 1 1 calc R
C6 C 0.7917(8) 0.5864(7) 0.0344(4) 0.0589(13) Uani 1 1 d .
H6 H 0.8984 0.5064 0.0566 0.071 Uiso 1 1 calc R
C7 C 0.7664(8) 0.7190(7) 0.1173(4) 0.0585(12) Uani 1 1 d .
H7A H 0.8711 0.7136 0.1745 0.070 Uiso 1 1 calc R
H7B H 0.7564 0.8281 0.0891 0.070 Uiso 1 1 calc R
C8 C 0.8256(7) 0.6512(7) -0.0703(4) 0.0556(12) Uani 1 1 d .
C9 C 0.7193(9) 0.1790(7) 0.3960(4) 0.0619(13) Uani 1 1 d .
C10 C 0.6477(12) 0.0548(9) 0.3178(5) 0.0831(19) Uani 1 1 d U
H10A H 0.5105 0.0828 0.2895 0.125 Uiso 1 1 calc R
H10B H 0.6434 -0.0499 0.3504 0.125 Uiso 1 1 calc R
H10C H 0.7430 0.0516 0.2632 0.125 Uiso 1 1 calc R
C11 C 0.5560(13) 0.2136(11) 0.4723(6) 0.092(2) Uani 1 1 d U
H11A H 0.5351 0.1186 0.5135 0.139 Uiso 1 1 calc R
H11B H 0.4269 0.2426 0.4354 0.139 Uiso 1 1 calc R
H11C H 0.6019 0.3019 0.5165 0.139 Uiso 1 1 calc R
C12 C 0.9216(13) 0.1256(12) 0.4515(7) 0.106(3) Uani 1 1 d U
H12A H 1.0258 0.1098 0.4019 0.160 Uiso 1 1 calc R
H12B H 0.8996 0.0255 0.4874 0.160 Uiso 1 1 calc R
H12C H 0.9682 0.2076 0.5004 0.160 Uiso 1 1 calc R

loop_
_atom_site_aniso_label
_atom_site_aniso_U_11
_atom_site_aniso_U_22
_atom_site_aniso_U_33
_atom_site_aniso_U_23
_atom_site_aniso_U_13
_atom_site_aniso_U_12
S1 0.0505(6) 0.0517(7) 0.0669(7) -0.0025(6) 0.0024(5) -0.0021(6)
O1 0.068(2) 0.083(4) 0.103(3) -0.010(3) 0.036(2) -0.008(2)
O2 0.057(2) 0.081(3) 0.073(2) 0.014(2) -0.0017(17) 0.007(2)
O3 0.0497(19) 0.095(4) 0.083(3) 0.010(2) 0.0100(17) -0.002(2)
N1 0.062(2) 0.043(3) 0.075(3) 0.002(2) -0.009(2) -0.0056(19)
C1 0.060(3) 0.050(3) 0.060(3) 0.000(2) -0.001(2) -0.005(2)
C2 0.056(3) 0.067(4) 0.072(3) 0.008(3) 0.008(2) 0.004(3)
C3 0.057(3) 0.056(3) 0.080(4) 0.009(3) -0.006(3) -0.002(2)
C4 0.053(3) 0.049(3) 0.064(3) -0.001(2) 0.000(2) -0.002(2)
C5 0.070(3) 0.056(3) 0.061(3) -0.005(2) 0.003(2) -0.012(3)
C6 0.060(3) 0.054(3) 0.063(3) 0.002(2) 0.003(2) 0.002(2)
C7 0.057(3) 0.052(3) 0.066(3) -0.001(3) 0.002(2) -0.006(2)
C8 0.051(2) 0.049(3) 0.067(3) -0.003(2) 0.005(2) 0.004(2)
C9 0.065(3) 0.051(3) 0.068(3) 0.001(2) -0.001(2) 0.003(3)
C10 0.102(5) 0.059(4) 0.087(4) 0.004(3) -0.008(3) -0.013(3)
C11 0.110(5) 0.082(5) 0.087(4) 0.019(4) 0.026(4) 0.000(4)
C12 0.106(5) 0.082(5) 0.126(6) 0.016(4) -0.030(4) 0.012(4)

loop_
_atom_type_symbol
_atom_type_description
_atom_type_scat_dispersion_real
_atom_type_scat_dispersion_imag
_atom_type_scat_source
C C 0.0181 0.0091 'International Tables Vol C Tables 4.2.6.8 and 6.1.1.4'
H H 0.0000 0.0000 'International Tables Vol C Tables 4.2.6.8 and 6.1.1.4'
N N 0.0311 0.0180 'International Tables Vol C Tables 4.2.6.8 and 6.1.1.4'
O O 0.0492 0.0322 'International Tables Vol C Tables 4.2.6.8 and 6.1.1.4'
S S 0.3331 0.5567 'International Tables Vol C Tables 4.2.6.8 and 6.1.1.4'

loop_
_geom_angle_atom_site_label_1
_geom_angle_atom_site_label_2
_geom_angle_atom_site_label_3
_geom_angle
O1 S1 N1 112.5(3)
O1 S1 C9 104.9(3)
N1 S1 C9 99.9(2)
C8 O3 H02 112(4)
C1 N1 S1 117.1(4)
C1 N1 H01 111(4)
S1 N1 H01 119(4)
N1 C1 C4 124.3(5)
N1 C1 C2 115.8(4)
C4 C1 C2 88.1(4)
N1 C1 H1 108.9
C4 C1 H1 108.9
C2 C1 H1 108.9
C3 C2 C1 88.0(4)
C3 C2 H2A 114.0
C1 C2 H2A 114.0
C3 C2 H2B 114.0
C1 C2 H2B 114.0
H2A C2 H2B 111.2
C4 C3 C2 88.6(4)
C4 C3 H3A 113.9
C2 C3 H3A 113.9
C4 C3 H3B 113.9
C2 C3 H3B 113.9
H3A C3 H3B 111.1
C3 C4 C1 88.9(4)
C3 C4 C7 124.1(5)
C1 C4 C7 121.3(4)
C3 C4 C5 117.8(5)
C1 C4 C5 118.6(5)
C7 C4 C5 89.4(4)
C6 C5 C4 90.5(4)
C6 C5 H5A 113.6
C4 C5 H5A 113.6
C6 C5 H5B 113.6
C4 C5 H5B 113.6
H5A C5 H5B 110.8
C8 C6 C5 116.1(5)
C8 C6 C7 114.0(5)
C5 C6 C7 89.5(4)
C8 C6 H6 111.8
C5 C6 H6 111.8
C7 C6 H6 111.8
C4 C7 C6 90.1(4)
C4 C7 H7A 113.6
C6 C7 H7A 113.6
C4 C7 H7B 113.6
C6 C7 H7B 113.6
H7A C7 H7B 110.9
O2 C8 O3 122.5(5)
O2 C8 C6 124.4(5)
O3 C8 C6 113.0(5)
C10 C9 C11 112.1(6)
C10 C9 C12 110.1(6)
C11 C9 C12 110.8(6)
C10 C9 S1 111.4(4)
C11 C9 S1 107.2(5)
C12 C9 S1 105.0(5)
C9 C10 H10A 109.5
C9 C10 H10B 109.5
H10A C10 H10B 109.5
C9 C10 H10C 109.5
H10A C10 H10C 109.5
H10B C10 H10C 109.5
C9 C11 H11A 109.5
C9 C11 H11B 109.5
H11A C11 H11B 109.5
C9 C11 H11C 109.5
H11A C11 H11C 109.5
H11B C11 H11C 109.5
C9 C12 H12A 109.5
C9 C12 H12B 109.5
H12A C12 H12B 109.5
C9 C12 H12C 109.5
H12A C12 H12C 109.5
H12B C12 H12C 109.5

loop_
_geom_bond_atom_site_label_1
_geom_bond_atom_site_label_2
_geom_bond_distance
S1 O1 1.486(4)
S1 N1 1.629(5)
S1 C9 1.829(6)
O2 C8 1.216(6)
O3 C8 1.327(6)
O3 H02 1.02(8)
N1 C1 1.451(7)
N1 H01 0.87(2)
C1 C4 1.542(7)
C1 C2 1.548(7)
C1 H1 0.9900
C2 C3 1.548(8)
C2 H2A 0.9800
C2 H2B 0.9800
C3 C4 1.530(7)
C3 H3A 0.9800
C3 H3B 0.9800
C4 C7 1.547(7)
C4 C5 1.554(8)
C5 C6 1.540(7)
C5 H5A 0.9800
C5 H5B 0.9800
C6 C8 1.497(7)
C6 C7 1.559(8)
C6 H6 0.9900
C7 H7A 0.9800
C7 H7B 0.9800
C9 C10 1.506(9)
C9 C11 1.520(9)
C9 C12 1.525(9)
C10 H10A 0.9700
C10 H10B 0.9700
C10 H10C 0.9700
C11 H11A 0.9700
C11 H11B 0.9700
C11 H11C 0.9700
C12 H12A 0.9700
C12 H12B 0.9700
C12 H12C 0.9700

loop_
_geom_hbond_atom_site_label_D
_geom_hbond_atom_site_label_H
_geom_hbond_atom_site_label_A
_geom_hbond_distance_DH
_geom_hbond_distance_HA
_geom_hbond_distance_DA
_geom_hbond_angle_DHA
_geom_hbond_site_symmetry_A
O3 H02 O1 1.02(8) 1.66(8) 2.633(6) 157(7) 2_755
N1 H01 O2 0.87(2) 2.18(2) 3.039(6) 170(5) 2_645

loop_
_geom_torsion_atom_site_label_1
_geom_torsion_atom_site_label_2
_geom_torsion_atom_site_label_3
_geom_torsion_atom_site_label_4
_geom_torsion
O1 S1 N1 C1 -87.6(5)
C9 S1 N1 C1 161.6(4)
S1 N1 C1 C4 92.9(6)
S1 N1 C1 C2 -160.5(4)
N1 C1 C2 C3 -146.5(5)
C4 C1 C2 C3 -18.8(5)
C1 C2 C3 C4 19.0(4)
C2 C3 C4 C1 -19.0(4)
C2 C3 C4 C7 -146.9(5)
C2 C3 C4 C5 103.0(5)
N1 C1 C4 C3 139.3(5)
C2 C1 C4 C3 19.0(5)
N1 C1 C4 C7 -90.6(7)
C2 C1 C4 C7 149.1(5)
N1 C1 C4 C5 18.0(7)
C2 C1 C4 C5 -102.3(5)
C3 C4 C5 C6 134.4(5)
C1 C4 C5 C6 -120.4(5)
C7 C4 C5 C6 5.5(4)
C4 C5 C6 C8 -122.1(5)
C4 C5 C6 C7 -5.5(4)
C3 C4 C7 C6 -129.2(5)
C1 C4 C7 C6 118.2(5)
C5 C4 C7 C6 -5.4(4)
C8 C6 C7 C4 124.0(5)
C5 C6 C7 C4 5.5(4)
C5 C6 C8 O2 17.5(8)
C7 C6 C8 O2 -84.4(7)
C5 C6 C8 O3 -165.8(5)
C7 C6 C8 O3 92.2(6)
O1 S1 C9 C10 -55.3(5)
N1 S1 C9 C10 61.4(5)
O1 S1 C9 C11 -178.3(5)
N1 S1 C9 C11 -61.6(5)
O1 S1 C9 C12 63.9(5)
N1 S1 C9 C12 -179.4(5)
